data_2009672
loop_
_publ_author_name
'Berraho, M.'
'Vegas, A.'
'Martinez-Ripoll, M.'
'Rafiq, M.'

_publ_section_title
;
 A copper monofluorophosphate, Cu(H~2~O)~2~(NH~4~)~2~(PO~3~F)~2~
;
_journal_issue 5
_journal_name_full 'Acta Crystallographica Section C'
_journal_page_first 666
_journal_page_last 668
_journal_paper_doi 10.1107/S0108270193010789
_journal_volume 50
_journal_year 1994
_chemical_formula_moiety 'Cu1 F2 H12 N2 O8 P2'
_chemical_formula_sum 'Cu F2 H12 N2 O8 P2'
_chemical_formula_weight 331.6
_symmetry_cell_setting monoclinic
_symmetry_space_group_name_Hall '-C 2y'
_symmetry_space_group_name_H-M 'C 1 2/m 1'
_atom_type_scat_source IntTabIV
_cell_angle_alpha 90.
_cell_angle_beta 114.59(2)
_cell_angle_gamma 90.
_cell_formula_units_Z 2
_cell_length_a 13.454(2)
_cell_length_b 5.243(2)
_cell_length_c 7.518(2)
_cell_measurement_reflns_used 38
_cell_measurement_temperature 293
_cell_measurement_theta_max 30
_cell_measurement_theta_min 10
_cell_volume 482.2(2)
_diffrn_measurement_device 'Four-circle XRD 3000S'
_diffrn_measurement_method \w/2\q
_diffrn_radiation_type CuK\a
_diffrn_radiation_wavelength 1.5418
_diffrn_reflns_av_R_equivalents 0.032
_diffrn_reflns_limit_h_max 14
_diffrn_reflns_limit_h_min 0
_diffrn_reflns_limit_k_max 6
_diffrn_reflns_limit_k_min 0
_diffrn_reflns_limit_l_max 8
_diffrn_reflns_limit_l_min -8
_diffrn_reflns_number 497
_diffrn_reflns_theta_max 65
_diffrn_standards_decay_% 'not observed'
_diffrn_standards_interval_time 60
_diffrn_standards_number 2
_exptl_absorpt_coefficient_mu 7.4
_exptl_absorpt_correction_type none
_exptl_crystal_colour blue
_exptl_crystal_density_diffrn 2.28
_exptl_crystal_description prismatic
_exptl_crystal_size_max 0.30
_exptl_crystal_size_mid 0.20
_exptl_crystal_size_min 0.15
_refine_diff_density_max 0.35
_refine_diff_density_min -0.41
_refine_ls_extinction_coef 0.26E-6
_refine_ls_extinction_method 'least squares'
_refine_ls_goodness_of_fit_obs 0.996
_refine_ls_hydrogen_treatment refxyz
_refine_ls_number_parameters 54
_refine_ls_number_reflns 461
_refine_ls_R_factor_obs 0.048
_refine_ls_shift/esd_max 0.35
_refine_ls_structure_factor_coef F
_refine_ls_weighting_scheme unit
_refine_ls_wR_factor_obs 0.045
_reflns_number_observed 461
_reflns_number_total 461
_cod_data_source_file al1067.cif
_cod_data_source_block al1067_structure_1_of_1
_cod_original_cell_volume 482.2(4)
_cod_original_sg_symbol_H-M 'C 2/m'
_cod_original_formula_sum 'Cu1 F2 H12 N2 O8 P2'
_cod_database_code 2009672

loop_
_atom_site_label
_atom_site_fract_x
_atom_site_fract_y
_atom_site_fract_z
_atom_site_U_iso_or_equiv
Cu .0000 .0000 .0000 .0070(10)
P .13130(10) -.5000 .2198(3) .0100(10)
F .2570(3) -.5000 .3601(7) .025(2)
O(1) .0730(4) -.5000 .3513(8) .017(2)
O(2) .1182(3) -.2618(8) .1003(6) .0210(10)
O(3) .4823(5) .5000 .2909(9) .029(2)
N .8313(6) .5000 .2326(10) .019(3)
H(1) .522(6) .672(16) .377(11) .024
H(2) .814(6) .650(15) .178(11) .014
H(3) .894(9) .500 .388(16) .014
H(4) .754(9) .500 .274(15) .014

loop_
_geom_angle_atom_site_label_1
_geom_angle_atom_site_label_2
_geom_angle_atom_site_label_3
_geom_angle
_geom_angle_publ_flag
F P O(1) 105.6(2) yes
F P O(2) 103.1(2) yes
O(1) P O(2) 115.5(3) yes
O(2) P O(2) 112.1(3) yes
O(3) Cu O(3) 180.0(6) yes
O(2) Cu O(2) 180.0(6) yes
O(2) Cu O(2) 93.1(2) yes
O(2) Cu O(2) 86.9(2) yes
O(3) Cu O(2) 91.3(2) yes
O(3) Cu O(2) 88.7(3) yes
H(2) N H(3) 115(7) yes
H(2) N H(4) 92(6) yes
H(3) N H(4) 95(9) yes
H(2) N H(2) 129(7) yes

loop_
_geom_bond_atom_site_label_1
_geom_bond_atom_site_label_2
_geom_bond_distance
_geom_bond_publ_flag
P F 1.577(4) yes
P O(1) 1.496(7) yes
P O(2) 1.505(5) yes
O(3) H(1) 1.11(8) yes
N H(2) 0.88(8) yes
N H(3) 1.12(10) yes
N H(4) 1.20(14) yes
Cu O(2) 1.996(4) yes
Cu O(3) 2.296(8) yes
